data_7101532
loop_
_publ_author_name
'Suad Rashdan'
'Mark E. Light'
'Jeremy D. Kilburn'

_publ_section_title
;
Pyridyl thioureas as switchable anion receptors
;
_journal_issue 44
_journal_name_full 'Chemical Communications'
_journal_paper_doi 10.1039/b611138f
_journal_year 2006
_chemical_formula_sum 'C14 H12 F3 N3 O2 S'
_chemical_formula_weight 343.33
_chemical_name_systematic
;
?
;
_space_group_IT_number 19
_symmetry_cell_setting orthorhombic
_symmetry_space_group_name_Hall 'P 2ac 2ab'
_symmetry_space_group_name_H-M 'P 21 21 21'
_atom_sites_solution_hydrogens geom
_atom_sites_solution_primary direct
_atom_sites_solution_secondary difmap
_audit_creation_method SHELXL-97
_cell_angle_alpha 90.00
_cell_angle_beta 90.00
_cell_angle_gamma 90.00
_cell_formula_units_Z 4
_cell_length_a 5.24050(10)
_cell_length_b 16.2008(4)
_cell_length_c 17.6222(5)
_cell_measurement_reflns_used 2007
_cell_measurement_temperature 120(2)
_cell_measurement_theta_max 27.48
_cell_measurement_theta_min 2.91
_cell_volume 1496.13(6)
_computing_cell_refinement 'DENZO (Otwinowski & Minor, 1997) & COLLECT (Hooft, R.W.W., 1998)'
_computing_data_collection 'COLLECT (Hooft, R.W.W., 1998)'
_computing_data_reduction 'DENZO (Otwinowski & Minor, 1997) & COLLECT (Hooft, R.W.W., 1998)'
_computing_molecular_graphics 'CAMERON (Watkin, et al., 1993)'
_computing_publication_material 'WINGX (Farrugia, 1998)'
_computing_structure_refinement 'SHELXL-97 (Sheldrick, 1997)'
_computing_structure_solution 'SHELXS-97 (Sheldrick, 1997)'
_diffrn_ambient_temperature 120(2)
_diffrn_detector_area_resol_mean 9.091
_diffrn_measured_fraction_theta_full 0.997
_diffrn_measured_fraction_theta_max 0.997
_diffrn_measurement_device_type 'Bruker-Nonius CCD camera on \k-goniostat'
_diffrn_measurement_method '\f & \w scans to fill the asymmetric unit'
_diffrn_radiation_monochromator '10cm confocal mirrors'
_diffrn_radiation_source 'Bruker Nonius FR591 Rotating Anode'
_diffrn_radiation_type MoK\a
_diffrn_radiation_wavelength 0.71073
_diffrn_reflns_av_R_equivalents 0.0479
_diffrn_reflns_av_sigmaI/netI 0.0484
_diffrn_reflns_limit_h_max 6
_diffrn_reflns_limit_h_min -6
_diffrn_reflns_limit_k_max 21
_diffrn_reflns_limit_k_min -21
_diffrn_reflns_limit_l_max 20
_diffrn_reflns_limit_l_min -22
_diffrn_reflns_number 14531
_diffrn_reflns_theta_full 27.48
_diffrn_reflns_theta_max 27.48
_diffrn_reflns_theta_min 3.42
_diffrn_standards_number 0
_exptl_absorpt_coefficient_mu 0.262
_exptl_absorpt_correction_T_max 0.9948
_exptl_absorpt_correction_T_min 0.9395
_exptl_absorpt_correction_type multi-scan
_exptl_absorpt_process_details
;
SADABS V2.10 (Sheldrick, G.M., 2003)
;
_exptl_crystal_colour Colourless
_exptl_crystal_density_diffrn 1.524
_exptl_crystal_density_method 'not measured'
_exptl_crystal_description Rod
_exptl_crystal_F_000 704
_exptl_crystal_size_max 0.2
_exptl_crystal_size_mid 0.03
_exptl_crystal_size_min 0.02
_refine_diff_density_max 0.175
_refine_diff_density_min -0.239
_refine_diff_density_rms 0.050
_refine_ls_abs_structure_details 'Flack H D (1983), Acta Cryst. A39, 876-881'
_refine_ls_abs_structure_Flack 0.04(8)
_refine_ls_extinction_method none
_refine_ls_goodness_of_fit_ref 1.073
_refine_ls_hydrogen_treatment mixed
_refine_ls_matrix_type full
_refine_ls_number_parameters 212
_refine_ls_number_reflns 3408
_refine_ls_number_restraints 0
_refine_ls_restrained_S_all 1.073
_refine_ls_R_factor_all 0.0464
_refine_ls_R_factor_gt 0.0377
_refine_ls_shift/su_max 0.000
_refine_ls_shift/su_mean 0.000
_refine_ls_structure_factor_coef Fsqd
_refine_ls_weighting_details 'calc w=1/[\s^2^(Fo^2^)+(0.0526P)^2^+0.1240P] where P=(Fo^2^+2Fc^2^)/3'
_refine_ls_weighting_scheme calc
_refine_ls_wR_factor_gt 0.0936
_refine_ls_wR_factor_ref 0.0987
_reflns_number_gt 3033
_reflns_number_total 3408
_reflns_threshold_expression >2sigma(I)
_cod_data_source_file b611138f.txt
_cod_depositor_comments
;
The following automatic conversions were performed:
'_symmetry_cell_setting' value 'Orthorhombic' changed to 'orthorhombic'
according to '/home/saulius/struct/CIF-dictionaries/cif_core.dic'
dictionary named 'cif_core.dic' version 2.4.1 from 2010-06-29.

Automatic conversion script
Id: cif_fix_enum 1527 2010-12-29 10:47:43Z saulius 
;
_cod_original_sg_symbol_H-M P2(1)2(1)2(1)
_cod_database_code 7101532

loop_
_symmetry_equiv_pos_as_xyz
'x, y, z'
'-x+1/2, -y, z+1/2'
'-x, y+1/2, -z+1/2'
'x+1/2, -y+1/2, -z'

loop_
_atom_site_label
_atom_site_type_symbol
_atom_site_fract_x
_atom_site_fract_y
_atom_site_fract_z
_atom_site_U_iso_or_equiv
_atom_site_adp_type
_atom_site_occupancy
_atom_site_symmetry_multiplicity
_atom_site_calc_flag
_atom_site_refinement_flags
S1 S 0.16928(10) 0.30235(3) 0.92946(3) 0.02010(14) Uani 1 1 d .
N1 N 0.1624(3) 0.35488(10) 1.09095(9) 0.0181(4) Uani 1 1 d .
H99 H 0.232(5) 0.3234(17) 1.0540(16) 0.043(8) Uiso 1 1 d .
N2 N -0.1458(3) 0.40708(10) 1.00485(9) 0.0189(4) Uani 1 1 d .
H2 H -0.2834 0.4380 1.0016 0.023 Uiso 1 1 calc R
N3 N -0.2049(4) 0.39881(11) 0.87882(10) 0.0212(4) Uani 1 1 d .
H3 H -0.3310 0.4332 0.8884 0.025 Uiso 1 1 calc R
C1 C 0.2687(4) 0.34994(12) 1.16106(11) 0.0203(5) Uani 1 1 d .
H1 H 0.4157 0.3167 1.1688 0.024 Uiso 1 1 calc R
C2 C 0.1666(4) 0.39205(13) 1.22015(12) 0.0250(5) Uani 1 1 d .
H2A H 0.2413 0.3890 1.2692 0.030 Uiso 1 1 calc R
C3 C -0.0519(4) 0.44019(13) 1.20737(12) 0.0245(5) Uani 1 1 d .
H3A H -0.1291 0.4690 1.2483 0.029 Uiso 1 1 calc R
C4 C -0.1543(4) 0.44587(12) 1.13594(12) 0.0207(4) Uani 1 1 d .
H4 H -0.2994 0.4797 1.1270 0.025 Uiso 1 1 calc R
C5 C -0.0435(4) 0.40146(11) 1.07628(11) 0.0171(4) Uani 1 1 d .
C6 C -0.0685(4) 0.37217(12) 0.93716(11) 0.0170(4) Uani 1 1 d .
C7 C -0.1622(4) 0.37570(12) 0.80101(11) 0.0190(4) Uani 1 1 d .
C8 C 0.0476(4) 0.40676(14) 0.76293(12) 0.0231(5) Uani 1 1 d .
H8 H 0.1680 0.4405 0.7887 0.028 Uiso 1 1 calc R
C9 C 0.0804(4) 0.38815(14) 0.68656(12) 0.0253(5) Uani 1 1 d .
H9 H 0.2238 0.4090 0.6597 0.030 Uiso 1 1 calc R
C10 C -0.0975(4) 0.33895(14) 0.64969(12) 0.0258(5) Uani 1 1 d .
H10 H -0.0737 0.3256 0.5977 0.031 Uiso 1 1 calc R
C11 C -0.3084(4) 0.30915(13) 0.68775(12) 0.0250(5) Uani 1 1 d .
H11 H -0.4302 0.2759 0.6620 0.030 Uiso 1 1 calc R
C12 C -0.3413(4) 0.32823(13) 0.76452(12) 0.0222(4) Uani 1 1 d .
H12 H -0.4865 0.3085 0.7912 0.027 Uiso 1 1 calc R
O1 O -0.5730(3) 0.50454(9) 1.01214(8) 0.0244(4) Uani 1 1 d .
O2 O -0.5792(3) 0.51988(10) 0.88553(8) 0.0270(4) Uani 1 1 d .
F1 F -0.9872(3) 0.59976(9) 1.02049(8) 0.0450(4) Uani 1 1 d .
F2 F -0.7218(3) 0.67887(8) 0.96507(10) 0.0483(4) Uani 1 1 d .
F3 F -0.9963(3) 0.61311(11) 0.90011(8) 0.0520(5) Uani 1 1 d .
C13 C -0.6459(4) 0.53610(12) 0.95122(12) 0.0195(4) Uani 1 1 d .
C14 C -0.8418(5) 0.60665(13) 0.95942(12) 0.0251(5) Uani 1 1 d .

loop_
_atom_site_aniso_label
_atom_site_aniso_U_11
_atom_site_aniso_U_22
_atom_site_aniso_U_33
_atom_site_aniso_U_23
_atom_site_aniso_U_13
_atom_site_aniso_U_12
S1 0.0215(3) 0.0227(2) 0.0161(3) -0.0011(2) 0.0001(2) 0.0040(2)
N1 0.0202(9) 0.0189(8) 0.0151(8) -0.0027(7) -0.0009(8) -0.0005(8)
N2 0.0184(8) 0.0221(8) 0.0161(9) -0.0012(7) 0.0002(8) 0.0025(8)
N3 0.0225(10) 0.0264(9) 0.0148(8) -0.0010(7) 0.0006(8) 0.0083(8)
C1 0.0222(11) 0.0219(10) 0.0168(11) 0.0019(8) -0.0027(9) 0.0000(9)
C2 0.0306(12) 0.0270(11) 0.0174(10) -0.0012(8) -0.0033(11) 0.0015(10)
C3 0.0318(12) 0.0237(11) 0.0179(11) -0.0030(9) 0.0007(10) 0.0018(10)
C4 0.0229(10) 0.0200(10) 0.0194(11) -0.0010(8) 0.0013(10) 0.0026(9)
C5 0.0183(10) 0.0180(10) 0.0150(10) 0.0019(8) 0.0002(9) -0.0032(8)
C6 0.0173(9) 0.0180(9) 0.0158(10) -0.0004(8) 0.0009(9) -0.0037(8)
C7 0.0218(10) 0.0220(10) 0.0131(9) 0.0002(8) -0.0013(9) 0.0082(9)
C8 0.0212(11) 0.0278(12) 0.0204(11) 0.0003(9) -0.0020(10) -0.0011(9)
C9 0.0256(12) 0.0321(12) 0.0183(11) 0.0047(9) 0.0006(10) 0.0048(10)
C10 0.0332(12) 0.0290(12) 0.0150(10) -0.0007(9) 0.0013(10) 0.0095(10)
C11 0.0289(12) 0.0263(11) 0.0197(11) -0.0046(9) -0.0033(10) 0.0014(10)
C12 0.0229(10) 0.0258(10) 0.0180(10) 0.0010(8) 0.0013(10) 0.0046(9)
O1 0.0264(8) 0.0314(8) 0.0155(8) 0.0015(6) -0.0008(7) 0.0053(7)
O2 0.0301(9) 0.0344(9) 0.0164(8) -0.0005(7) 0.0022(7) 0.0083(7)
F1 0.0493(9) 0.0480(9) 0.0377(9) 0.0096(7) 0.0221(8) 0.0237(8)
F2 0.0545(9) 0.0229(7) 0.0675(11) 0.0042(7) 0.0001(9) 0.0040(7)
F3 0.0442(9) 0.0797(12) 0.0321(8) -0.0101(8) -0.0155(8) 0.0330(9)
C13 0.0180(10) 0.0215(10) 0.0190(11) -0.0003(8) -0.0002(9) -0.0027(9)
C14 0.0270(11) 0.0309(11) 0.0175(10) 0.0028(9) 0.0022(10) 0.0035(10)

loop_
_atom_type_symbol
_atom_type_description
_atom_type_scat_dispersion_real
_atom_type_scat_dispersion_imag
_atom_type_scat_source
C C 0.0033 0.0016 'International Tables Vol C Tables 4.2.6.8 and 6.1.1.4'
H H 0.0000 0.0000 'International Tables Vol C Tables 4.2.6.8 and 6.1.1.4'
N N 0.0061 0.0033 'International Tables Vol C Tables 4.2.6.8 and 6.1.1.4'
O O 0.0106 0.0060 'International Tables Vol C Tables 4.2.6.8 and 6.1.1.4'
F F 0.0171 0.0103 'International Tables Vol C Tables 4.2.6.8 and 6.1.1.4'
S S 0.1246 0.1234 'International Tables Vol C Tables 4.2.6.8 and 6.1.1.4'

loop_
_geom_angle_atom_site_label_1
_geom_angle_atom_site_label_2
_geom_angle_atom_site_label_3
_geom_angle
C5 N1 C1 122.57(18)
C5 N2 C6 130.61(18)
C6 N3 C7 124.81(18)
C2 C1 N1 120.52(19)
C1 C2 C3 118.6(2)
C4 C3 C2 120.3(2)
C3 C4 C5 119.5(2)
N1 C5 N2 121.91(18)
N1 C5 C4 118.55(19)
N2 C5 C4 119.53(18)
N3 C6 N2 112.25(17)
N3 C6 S1 123.67(15)
N2 C6 S1 124.08(16)
C12 C7 C8 121.32(19)
C12 C7 N3 119.1(2)
C8 C7 N3 119.4(2)
C7 C8 C9 119.3(2)
C10 C9 C8 119.7(2)
C11 C10 C9 120.7(2)
C10 C11 C12 119.5(2)
C7 C12 C11 119.5(2)
O2 C13 O1 129.1(2)
O2 C13 C14 115.65(18)
O1 C13 C14 115.23(18)
F1 C14 F3 107.20(18)
F1 C14 F2 106.57(19)
F3 C14 F2 106.13(18)
F1 C14 C13 113.38(17)
F3 C14 C13 113.01(17)
F2 C14 C13 110.10(18)

loop_
_geom_bond_atom_site_label_1
_geom_bond_atom_site_label_2
_geom_bond_distance
S1 C6 1.688(2)
N1 C5 1.342(3)
N1 C1 1.358(3)
N2 C5 1.371(3)
N2 C6 1.381(3)
N3 C6 1.324(3)
N3 C7 1.439(3)
C1 C2 1.355(3)
C2 C3 1.403(3)
C3 C4 1.371(3)
C4 C5 1.400(3)
C7 C12 1.373(3)
C7 C8 1.383(3)
C8 C9 1.390(3)
C9 C10 1.388(3)
C10 C11 1.380(3)
C11 C12 1.398(3)
O1 C13 1.249(2)
O2 C13 1.237(3)
F1 C14 1.324(3)
F2 C14 1.332(3)
F3 C14 1.326(3)
C13 C14 1.543(3)

loop_
_geom_hbond_atom_site_label_D
_geom_hbond_atom_site_label_H
_geom_hbond_atom_site_label_A
_geom_hbond_distance_DH
_geom_hbond_distance_HA
_geom_hbond_distance_DA
_geom_hbond_angle_DHA
N1 H99 S1 0.91(3) 2.24(3) 2.9705(18) 137(2)
N2 H2 O1 0.88 1.87 2.742(2) 170.6
N3 H3 O2 0.88 1.92 2.776(2) 165.7

loop_
_cod_related_entry_id
_cod_related_entry_database
_cod_related_entry_code
1 ChemSpider 30652988
